data_1560680
loop_
_publ_author_name
'Wang, Yue'
'Zou, Xiaochuan'
'Feng, Xia'
'Shi, Yongfang'
'Wu, Liming'

_publ_section_title
;
 Quaternary non-centrosymmetric sulfide Y 4 GaSbS 9 : Syntheses,
 structures, optical properties and theoretical studies
;
_journal_name_full 'Journal of Solid State Chemistry'
_journal_page_first 110
_journal_page_last 114
_journal_paper_doi 10.1016/j.jssc.2016.10.012
_journal_volume 245
_journal_year 2017
_chemical_formula_sum 'Ga S9 Sb Y4'
_chemical_formula_weight 835.65
_space_group_IT_number 41
_space_group_name_Hall 'A 2 -2ab'
_space_group_name_H-M_alt 'A e a 2'
_symmetry_cell_setting orthorhombic
_symmetry_space_group_name_H-M 'A e a 2'
_atom_sites_solution_hydrogens .
_atom_sites_solution_primary direct
_atom_sites_solution_secondary difmap
_cell_angle_alpha 90.00
_cell_angle_beta 90.00
_cell_angle_gamma 90.00
_cell_formula_units_Z 8
_cell_length_a 13.480(4)
_cell_length_b 13.790(4)
_cell_length_c 13.990(4)
_cell_measurement_reflns_used 3674
_cell_measurement_temperature 293(2)
_cell_measurement_theta_max 27.4895
_cell_measurement_theta_min 2.5665
_cell_volume 2600.6(13)
_computing_cell_refinement 'Bruker XSCANS'
_computing_data_collection 'Bruker XSCANS'
_computing_data_reduction 'Bruker SHELXTL'
_computing_molecular_graphics 'Bruker SHELXTL'
_computing_publication_material 'Bruker SHELXTL'
_computing_structure_refinement 'SHELXL-97 (Sheldrick, 1997)'
_computing_structure_solution 'SHELXS-97 (Sheldrick, 1990)'
_diffrn_ambient_temperature 293(2)
_diffrn_detector_area_resol_mean 14.6306
_diffrn_measured_fraction_theta_full 0.999
_diffrn_measured_fraction_theta_max 0.999
_diffrn_measurement_device_type Mercury70
_diffrn_measurement_method CCD_Profile_fitting
_diffrn_radiation_monochromator graphite
_diffrn_radiation_source 'fine-focus sealed tube'
_diffrn_radiation_type MoK\a
_diffrn_radiation_wavelength 0.71073
_diffrn_reflns_av_R_equivalents 0.0331
_diffrn_reflns_av_sigmaI/netI 0.0402
_diffrn_reflns_limit_h_max 17
_diffrn_reflns_limit_h_min -17
_diffrn_reflns_limit_k_max 17
_diffrn_reflns_limit_k_min -17
_diffrn_reflns_limit_l_max 18
_diffrn_reflns_limit_l_min -18
_diffrn_reflns_number 9715
_diffrn_reflns_theta_full 27.47
_diffrn_reflns_theta_max 27.47
_diffrn_reflns_theta_min 2.57
_exptl_absorpt_coefficient_mu 23.136
_exptl_absorpt_correction_T_max 1.0000
_exptl_absorpt_correction_T_min 0.8039
_exptl_absorpt_correction_type multi-scan
_exptl_crystal_colour Gray
_exptl_crystal_density_diffrn 4.269
_exptl_crystal_density_method 'not measured'
_exptl_crystal_description Prism
_exptl_crystal_F_000 3056
_exptl_crystal_size_max 0.2000
_exptl_crystal_size_mid 0.1500
_exptl_crystal_size_min 0.1500
_refine_diff_density_max 0.513
_refine_diff_density_min -0.615
_refine_diff_density_rms 0.121
_refine_ls_abs_structure_details 'Flack H D (1983), Acta Cryst. A39, 876-881'
_refine_ls_abs_structure_Flack 0.000(8)
_refine_ls_extinction_coef 0.000475(12)
_refine_ls_extinction_expression Fc^*^=kFc[1+0.001xFc^2^\l^3^/sin(2\q)]^-1/4^
_refine_ls_extinction_method SHELXL
_refine_ls_goodness_of_fit_ref 0.901
_refine_ls_hydrogen_treatment .
_refine_ls_matrix_type full
_refine_ls_number_parameters 139
_refine_ls_number_reflns 2904
_refine_ls_number_restraints 1
_refine_ls_restrained_S_all 0.901
_refine_ls_R_factor_all 0.0214
_refine_ls_R_factor_gt 0.0192
_refine_ls_shift/su_max 0.001
_refine_ls_shift/su_mean 0.000
_refine_ls_structure_factor_coef Fsqd
_refine_ls_weighting_details 'calc w=1/[\s^2^(Fo^2^)+(0.0000P)^2^+0.0000P] where P=(Fo^2^+2Fc^2^)/3'
_refine_ls_weighting_scheme calc
_refine_ls_wR_factor_gt 0.0314
_refine_ls_wR_factor_ref 0.0321
_reflns_number_gt 2770
_reflns_number_total 2904
_reflns_threshold_expression >2sigma(I)
_cod_data_source_file JSSC-2017-245-110.CIF
_cod_data_source_block Y4GaSbS9
_cod_depositor_comments
;
The following automatic conversions were performed:

data item '_exptl_absorpt_correction_type' value 'Multi-scan' was
changed to 'multi-scan' in accordance with the built-in table derived
from the CIF Core dictionary named 'cif_core.dic' version 2.4.5 last
updated on 2014-11-21.

Automatic conversion script
Id: cif_fix_values 8369 2020-08-20 11:38:08Z andrius 
;
_cod_original_sg_symbol_H-M Aba2
_cod_database_code 1560680

loop_
_symmetry_equiv_pos_as_xyz
'x, y, z'
'-x, -y, z'
'x+1/2, -y+1/2, z'
'-x+1/2, y+1/2, z'
'x, y+1/2, z+1/2'
'-x, -y+1/2, z+1/2'
'x+1/2, -y+1, z+1/2'
'-x+1/2, y+1, z+1/2'

loop_
_atom_site_label
_atom_site_type_symbol
_atom_site_fract_x
_atom_site_fract_y
_atom_site_fract_z
_atom_site_U_iso_or_equiv
_atom_site_adp_type
_atom_site_occupancy
_atom_site_symmetry_multiplicity
_atom_site_calc_flag
_atom_site_refinement_flags
_atom_site_disorder_assembly
_atom_site_disorder_group
Y1 Y 0.31247(3) 0.39033(3) 0.01846(3) 0.00766(10) Uani 1 1 d . . .
Y2 Y 0.10065(3) 0.17114(3) 0.00854(3) 0.00836(9) Uani 1 1 d . . .
Y3 Y 0.18342(3) 0.16539(3) 0.29157(3) 0.00919(10) Uani 1 1 d . . .
Y4 Y 0.39631(3) 0.11116(3) 0.06002(3) 0.00934(10) Uani 1 1 d . . .
Ga Ga 0.40854(3) 0.39416(3) 0.28174(3) 0.00752(11) Uani 1 1 d . . .
Sb Sb 0.11303(2) 0.42007(2) 0.24865(2) 0.01211(7) Uani 1 1 d . . .
S1 S 0.09905(8) 0.41072(8) 0.07489(8) 0.0078(2) Uani 1 1 d . . .
S2 S 0.41800(8) 0.09442(7) 0.25751(8) 0.0098(2) Uani 1 1 d . . .
S3 S 0.30335(8) 0.48835(8) 0.19279(7) 0.0079(2) Uani 1 1 d . . .
S4 S 0.31002(8) 0.30055(8) 0.37766(7) 0.0067(2) Uani 1 1 d . . .
S5 S 0.0000 0.0000 0.37371(12) 0.0184(4) Uani 1 2 d S . .
S6 S 0.01082(8) 0.19528(8) 0.18768(8) 0.0106(2) Uani 1 1 d . . .
S7 S 0.06842(8) 0.25362(8) 0.43450(8) 0.0070(2) Uani 1 1 d . . .
S8 S 0.25157(9) 0.05725(7) 0.43893(8) 0.0077(2) Uani 1 1 d . . .
S9 S 0.0000 0.0000 0.00000(12) 0.0115(4) Uani 1 2 d S . .
S10 S 0.25461(9) 0.23342(8) 0.12373(8) 0.0080(2) Uani 1 1 d . . .

loop_
_atom_site_aniso_label
_atom_site_aniso_U_11
_atom_site_aniso_U_22
_atom_site_aniso_U_33
_atom_site_aniso_U_23
_atom_site_aniso_U_13
_atom_site_aniso_U_12
Y1 0.0092(2) 0.0061(2) 0.0077(2) 0.00041(19) 0.00101(19) 0.00070(18)
Y2 0.0060(2) 0.0098(2) 0.0092(2) 0.00117(18) -0.0002(2) 0.00012(18)
Y3 0.0140(2) 0.0089(2) 0.0047(2) 0.00055(18) -0.0001(2) 0.00185(19)
Y4 0.0074(2) 0.0091(2) 0.0114(2) 0.00407(19) -0.0003(2) 0.00062(19)
Ga 0.0068(2) 0.0083(2) 0.0075(2) -0.00044(19) 0.0005(2) 0.0000(2)
Sb 0.01505(16) 0.01267(15) 0.00862(14) 0.00454(14) -0.00185(14) 0.00279(14)
S1 0.0067(5) 0.0090(5) 0.0079(5) 0.0004(5) 0.0005(5) -0.0002(5)
S2 0.0090(5) 0.0108(5) 0.0095(5) -0.0004(5) 0.0008(5) 0.0009(4)
S3 0.0091(6) 0.0082(5) 0.0065(5) -0.0014(4) -0.0006(5) 0.0015(5)
S4 0.0065(6) 0.0076(6) 0.0059(5) 0.0009(4) 0.0004(4) -0.0005(4)
S5 0.0225(11) 0.0251(10) 0.0077(8) 0.000 0.000 0.0184(8)
S6 0.0106(6) 0.0123(6) 0.0089(5) -0.0003(5) 0.0037(5) -0.0014(5)
S7 0.0077(5) 0.0074(5) 0.0059(5) -0.0004(4) 0.0006(5) -0.0007(5)
S8 0.0084(5) 0.0084(5) 0.0063(5) 0.0022(4) -0.0004(5) -0.0008(5)
S9 0.0099(9) 0.0084(8) 0.0161(9) 0.000 0.000 -0.0026(7)
S10 0.0084(6) 0.0081(6) 0.0075(5) 0.0020(5) -0.0005(5) 0.0006(5)

loop_
_atom_type_symbol
_atom_type_description
_atom_type_scat_dispersion_real
_atom_type_scat_dispersion_imag
_atom_type_scat_source
S S 0.1246 0.1234 'International Tables Vol C Tables 4.2.6.8 and 6.1.1.4'
Ga Ga 0.2307 1.6083 'International Tables Vol C Tables 4.2.6.8 and 6.1.1.4'
Y Y -2.7962 3.5667 'International Tables Vol C Tables 4.2.6.8 and 6.1.1.4'
Sb Sb -0.5866 1.5461 'International Tables Vol C Tables 4.2.6.8 and 6.1.1.4'

loop_
_geom_angle_atom_site_label_1
_geom_angle_atom_site_label_2
_geom_angle_atom_site_label_3
_geom_angle
_geom_angle_site_symmetry_1
_geom_angle_site_symmetry_3
S8 Y1 S10 144.61(4) 5_554 .
S8 Y1 S7 126.24(4) 5_554 8_544
S10 Y1 S7 81.57(4) . 8_544
S8 Y1 S3 86.19(4) 5_554 .
S10 Y1 S3 84.26(4) . .
S7 Y1 S3 137.17(4) 8_544 .
S8 Y1 S4 84.78(4) 5_554 8_544
S10 Y1 S4 82.14(4) . 8_544
S7 Y1 S4 75.21(4) 8_544 8_544
S3 Y1 S4 142.00(4) . 8_544
S8 Y1 S9 77.69(3) 5_554 3
S10 Y1 S9 134.14(4) . 3
S7 Y1 S9 79.25(3) 8_544 3
S3 Y1 S9 82.32(4) . 3
S4 Y1 S9 131.03(4) 8_544 3
S8 Y1 S1 74.65(3) 5_554 .
S10 Y1 S1 70.01(3) . .
S7 Y1 S1 137.72(3) 8_544 .
S3 Y1 S1 71.46(3) . .
S4 Y1 S1 70.55(4) 8_544 .
S9 Y1 S1 142.73(3) 3 .
S8 Y1 Y2 117.82(3) 5_554 3
S10 Y1 Y2 97.40(3) . 3
S7 Y1 Y2 42.82(2) 8_544 3
S3 Y1 Y2 100.18(3) . 3
S4 Y1 Y2 116.65(3) 8_544 3
S9 Y1 Y2 43.215(17) 3 3
S1 Y1 Y2 165.16(3) . 3
S8 Y1 Y2 41.77(3) 5_554 4
S10 Y1 Y2 149.21(3) . 4
S7 Y1 Y2 118.28(3) 8_544 4
S3 Y1 Y2 65.13(3) . 4
S4 Y1 Y2 123.98(3) 8_544 4
S9 Y1 Y2 42.306(9) 3 4
S1 Y1 Y2 101.36(3) . 4
Y2 Y1 Y2 85.420(17) 3 4
S8 Y1 Y4 163.47(3) 5_554 .
S10 Y1 Y4 41.41(3) . .
S7 Y1 Y4 40.97(3) 8_544 .
S3 Y1 Y4 110.29(3) . .
S4 Y1 Y4 81.27(3) 8_544 .
S9 Y1 Y4 105.06(2) 3 .
S1 Y1 Y4 108.60(2) . .
Y2 Y1 Y4 61.997(11) 3 .
Y2 Y1 Y4 146.374(19) 4 .
S7 Y2 S8 134.50(4) 6_554 8_544
S7 Y2 S9 84.03(3) 6_554 .
S8 Y2 S9 81.30(3) 8_544 .
S7 Y2 S10 137.33(4) 6_554 .
S8 Y2 S10 80.68(4) 8_544 .
S9 Y2 S10 131.95(4) . .
S7 Y2 S6 86.16(4) 6_554 .
S8 Y2 S6 134.89(4) 8_544 .
S9 Y2 S6 85.81(4) . .
S10 Y2 S6 76.48(4) . .
S7 Y2 S4 82.47(4) 6_554 8_544
S8 Y2 S4 79.65(4) 8_544 8_544
S9 Y2 S4 136.94(5) . 8_544
S10 Y2 S4 82.05(4) . 8_544
S6 Y2 S4 133.50(4) . 8_544
S7 Y2 Y1 43.42(3) 6_554 3_455
S8 Y2 Y1 127.24(3) 8_544 3_455
S9 Y2 Y1 47.995(11) . 3_455
S10 Y2 Y1 141.16(3) . 3_455
S6 Y2 Y1 64.68(3) . 3_455
S4 Y2 Y1 124.97(3) 8_544 3_455
S7 Y2 Y1 128.51(3) 6_554 4_545
S8 Y2 Y1 41.17(2) 8_544 4_545
S9 Y2 Y1 46.923(19) . 4_545
S10 Y2 Y1 93.44(3) . 4_545
S6 Y2 Y1 102.00(3) . 4_545
S4 Y2 Y1 120.20(3) 8_544 4_545
Y1 Y2 Y1 94.443(17) 3_455 4_545
S10 Y3 S8 137.09(4) . .
S10 Y3 S6 77.95(4) . .
S8 Y3 S6 140.00(4) . .
S10 Y3 S4 85.77(4) . .
S8 Y3 S4 80.33(4) . .
S6 Y3 S4 129.62(4) . .
S10 Y3 S7 131.60(4) . .
S8 Y3 S7 83.32(4) . .
S6 Y3 S7 81.12(4) . .
S4 Y3 S7 75.02(4) . .
S10 Y3 S3 81.49(4) . 4_545
S8 Y3 S3 82.78(4) . 4_545
S6 Y3 S3 85.68(4) . 4_545
S4 Y3 S3 138.68(4) . 4_545
S7 Y3 S3 139.61(4) . 4_545
S10 Y3 Sb 67.64(3) . .
S8 Y3 Sb 137.44(3) . .
S6 Y3 Sb 63.72(3) . .
S4 Y3 Sb 65.97(3) . .
S7 Y3 Sb 63.97(3) . .
S3 Y3 Sb 139.78(3) 4_545 .
S10 Y3 Y4 168.79(3) . 8_545
S8 Y3 Y4 42.99(3) . 8_545
S6 Y3 Y4 107.22(3) . 8_545
S4 Y3 Y4 83.32(3) . 8_545
S7 Y3 Y4 42.25(3) . 8_545
S3 Y3 Y4 108.54(3) 4_545 8_545
Sb Y3 Y4 105.268(14) . 8_545
S7 Y4 S10 83.33(4) 8_544 .
S7 Y4 S8 85.54(4) 8_544 8_544
S10 Y4 S8 81.82(4) . 8_544
S7 Y4 S1 87.35(4) 8_544 3
S10 Y4 S1 138.14(4) . 3
S8 Y4 S1 138.04(4) 8_544 3
S7 Y4 S1 140.96(4) 8_544 4_545
S10 Y4 S1 127.87(4) . 4_545
S8 Y4 S1 77.92(3) 8_544 4_545
S1 Y4 S1 82.12(3) 3 4_545
S7 Y4 S2 133.79(4) 8_544 .
S10 Y4 S2 78.38(4) . .
S8 Y4 S2 132.19(4) 8_544 .
S1 Y4 S2 79.18(3) 3 .
S1 Y4 S2 80.84(3) 4_545 .
S7 Y4 Y3 44.83(3) 8_544 8_544
S10 Y4 Y3 90.18(3) . 8_544
S8 Y4 Y3 42.70(3) 8_544 8_544
S1 Y4 Y3 111.08(3) 3 8_544
S1 Y4 Y3 105.33(3) 4_545 8_544
S2 Y4 Y3 168.44(3) . 8_544
S7 Y4 Y1 42.16(3) 8_544 .
S10 Y4 Y1 42.01(3) . .
S8 Y4 Y1 88.05(3) 8_544 .
S1 Y4 Y1 113.02(3) 3 .
S1 Y4 Y1 164.52(3) 4_545 .
S2 Y4 Y1 104.48(3) . .
Y3 Y4 Y1 67.091(11) 8_544 .
S6 Ga S4 112.71(5) 3 .
S6 Ga S3 111.67(5) 3 .
S4 Ga S3 106.22(5) . .
S6 Ga S5 110.06(4) 3 3
S4 Ga S5 109.92(5) . 3
S3 Ga S5 105.99(4) . 3
S1 Sb S2 95.12(4) . 4
S1 Sb S2 88.04(4) . 3_455
S2 Sb S2 84.35(4) 4 3_455
S1 Sb S3 79.25(4) . .
S2 Sb S3 80.94(4) 4 .
S2 Sb S3 159.56(3) 3_455 .
S1 Sb Y3 97.57(3) . .
S2 Sb Y3 166.65(3) 4 .
S2 Sb Y3 100.17(3) 3_455 .
S3 Sb Y3 97.36(3) . .
Sb S1 Y4 99.06(4) . 3_455
Sb S1 Y4 91.16(4) . 4
Y4 S1 Y4 97.23(3) 3_455 4
Sb S1 Y1 101.13(4) . .
Y4 S1 Y1 157.14(5) 3_455 .
Y4 S1 Y1 92.99(3) 4 .
Sb S2 Sb 95.37(4) 4_545 3
Sb S2 Y4 90.76(4) 4_545 .
Sb S2 Y4 93.68(4) 3 .
Ga S3 Y1 99.95(4) . .
Ga S3 Y3 100.73(4) . 4
Y1 S3 Y3 147.93(4) . 4
Ga S3 Sb 102.80(4) . .
Y1 S3 Sb 96.87(4) . .
Y3 S3 Sb 102.11(4) 4 .
Ga S4 Y3 118.51(5) . .
Ga S4 Y2 119.28(5) . 8_545
Y3 S4 Y2 96.78(4) . 8_545
Ga S4 Y1 119.75(5) . 8_545
Y3 S4 Y1 103.48(4) . 8_545
Y2 S4 Y1 94.20(4) 8_545 8_545
Ga S5 Ga 112.08(8) 4_545 3_455
Ga S6 Y3 97.18(5) 3_455 .
Ga S6 Y2 135.73(5) 3_455 .
Y3 S6 Y2 95.08(4) . .
Y4 S7 Y2 100.35(4) 8_545 6
Y4 S7 Y1 96.87(4) 8_545 8_545
Y2 S7 Y1 93.76(4) 6 8_545
Y4 S7 Y3 92.93(4) 8_545 .
Y2 S7 Y3 154.49(5) 6 .
Y1 S7 Y3 106.26(4) 8_545 .
Y1 S8 Y3 153.15(5) 5_545 .
Y1 S8 Y2 97.05(4) 5_545 8_545
Y3 S8 Y2 101.74(4) . 8_545
Y1 S8 Y4 101.55(4) 5_545 8_545
Y3 S8 Y4 94.31(4) . 8_545
Y2 S8 Y4 98.98(4) 8_545 8_545
Y2 S9 Y2 174.97(7) . 2
Y2 S9 Y1 90.77(2) . 4_545
Y2 S9 Y1 88.79(2) 2 4_545
Y2 S9 Y1 88.79(2) . 3_455
Y2 S9 Y1 90.77(2) 2 3_455
Y1 S9 Y1 169.98(7) 4_545 3_455
Y4 S10 Y3 108.73(4) . .
Y4 S10 Y1 96.58(4) . .
Y3 S10 Y1 147.60(5) . .
Y4 S10 Y2 98.32(4) . .
Y3 S10 Y2 97.58(4) . .
Y1 S10 Y2 98.41(4) . .

loop_
_geom_bond_atom_site_label_1
_geom_bond_atom_site_label_2
_geom_bond_distance
_geom_bond_site_symmetry_2
Y1 S8 2.6853(13) 5_554
Y1 S10 2.7312(13) .
Y1 S7 2.7407(12) 8_544
Y1 S3 2.7912(14) .
Y1 S4 2.8530(13) 8_544
Y1 S9 2.9571(8) 3
Y1 S1 2.9965(14) .
Y1 Y2 3.9785(13) 3
Y1 Y2 4.0480(12) 4
Y1 Y4 4.0541(12) .
Y2 S7 2.7099(13) 6_554
Y2 S8 2.7172(13) 8_544
Y2 S9 2.7249(8) .
Y2 S10 2.7643(14) .
Y2 S6 2.8032(14) .
Y2 S4 2.8261(13) 8_544
Y2 Y1 3.9785(13) 3_455
Y2 Y1 4.0480(12) 4_545
Y3 S10 2.7045(13) .
Y3 S8 2.7051(13) .
Y3 S6 2.7740(14) .
Y3 S4 2.7995(13) .
Y3 S7 2.8075(13) .
Y3 S3 2.8109(13) 4_545
Y3 Sb 3.6872(11) .
Y3 Y4 3.9773(13) 8_545
Y4 S7 2.6775(13) 8_544
Y4 S10 2.6992(13) .
Y4 S8 2.7195(13) 8_544
Y4 S1 2.7573(14) 3
Y4 S1 2.7727(14) 4_545
Y4 S2 2.7879(15) .
Y4 Y3 3.9773(13) 8_544
Ga S6 2.2702(12) 3
Ga S4 2.2871(12) .
Ga S3 2.2905(12) .
Ga S5 2.3034(11) 3
Sb S1 2.4416(14) .
Sb S2 2.4436(12) 4
Sb S2 2.6395(14) 3_455
Sb S3 2.8422(13) .
S1 Y4 2.7573(14) 3_455
S1 Y4 2.7727(14) 4
S2 Sb 2.4436(12) 4_545
S2 Sb 2.6395(14) 3
S3 Y3 2.8109(13) 4
S4 Y2 2.8261(13) 8_545
S4 Y1 2.8530(13) 8_545
S5 Ga 2.3034(11) 4_545
S5 Ga 2.3034(11) 3_455
S6 Ga 2.2702(12) 3_455
S7 Y4 2.6775(13) 8_545
S7 Y2 2.7099(13) 6
S7 Y1 2.7407(12) 8_545
S8 Y1 2.6853(13) 5_545
S8 Y2 2.7172(13) 8_545
S8 Y4 2.7195(13) 8_545
S9 Y2 2.7249(8) 2
S9 Y1 2.9571(8) 4_545
S9 Y1 2.9571(8) 3_455
